data_3000589
loop_
_publ_author_name
'Sasaki, Toshiyuki'
'Nakane, Takanori'
'Takimoto, Kazuyoshi'
'Ichiyanagi, Kouhei'
'Mori, Yuki'
'Baba, Seiki'
'Sakai, Naoki'
'Kurisu, Genji'
'Miyata, Mikiji'
'Uno, Takahiro'
'Itoh, Takahito'

_publ_section_title
;
 Application of multiple small-wedge synchrotron crystallography for
 post-reaction structural characterization of a stimuli-responsive
 small-molecule crystal
;
_journal_name_full 'Bulletin of the Chemical Society of Japan'
_journal_paper_doi 10.1093/bulcsj/uoaf059
_journal_volume 98
_journal_year 2025
_chemical_formula_moiety 'C16 H16 O8'
_chemical_formula_sum 'C16 H16 O8'
_chemical_formula_weight 336.29
_space_group_crystal_system monoclinic
_space_group_IT_number 14
_space_group_name_Hall '-P 2yn'
_space_group_name_H-M_alt 'P 1 21/n 1'
_atom_sites_solution_hydrogens difmap
_atom_sites_solution_primary dual
_audit_creation_date 2025-06-03
_audit_creation_method
;
Olex2 1.5
(compiled 2022.04.07 svn.rca3783a0 for OlexSys, GUI svn.r6498)
;
_cell_angle_alpha 90
_cell_angle_beta 101.692(6)
_cell_angle_gamma 90
_cell_formula_units_Z 2
_cell_length_a 8.7157(5)
_cell_length_b 6.7991(3)
_cell_length_c 12.3904(7)
_cell_measurement_reflns_used 2474
_cell_measurement_temperature 100
_cell_measurement_theta_max 70.6110
_cell_measurement_theta_min 5.1070
_cell_volume 719.01(7)
_computing_cell_refinement 'CrysAlisPro 1.171.43.142a (Rigaku OD, 2024)'
_computing_data_collection 'CrysAlisPro 1.171.43.142a (Rigaku OD, 2024)'
_computing_data_reduction 'CrysAlisPro 1.171.43.142a (Rigaku OD, 2024)'
_computing_molecular_graphics 'Olex2 1.5 (Dolomanov et al., 2009)'
_computing_publication_material 'Olex2 1.5 (Dolomanov et al., 2009)'
_computing_structure_refinement 'SHELXL 2018/3 (Sheldrick, 2015)'
_computing_structure_solution 'SHELXT 2014/5 (Sheldrick, 2014)'
_diffrn_ambient_temperature 100.00
_diffrn_detector_area_resol_mean 10.0000
_diffrn_detector_type HyPix
_diffrn_measured_fraction_theta_full 0.990
_diffrn_measured_fraction_theta_max 0.990
_diffrn_measurement_details
;
List of Runs (angles in degrees, time in seconds):

  # Type    Start    End  Width  t~exp~   \w     \q     \k     \f   Frames
--------------------------------------------------------------------------
  1  \w   -100.00 -75.00   0.50    0.06    --    0.00   0.00 120.00   50
  2  \w    -99.00 -74.00   0.50    0.06    --    0.00   0.00  90.00   50
  3  \w   -100.00 -75.00   0.50    0.06    --    0.00   0.00 -60.00   50
  4  \w   -100.00 -75.00   0.50    0.06    --    0.00   0.00-120.00   50
  5  \w   -100.00 -75.00   0.50    0.06    --    0.00   0.00-180.00   50
  6  \w    -37.00  16.00   0.50    0.22    --   55.62 -19.00-150.00  106
  7  \w     27.00  58.00   0.50    0.22    --  111.23 -50.00-180.00   62
  8  \w     49.00  78.00   0.50    0.22    --  111.23 -63.00-180.00   58
  9  \w     29.00  58.00   0.50    0.22    --  111.23 -50.00 -90.00   58
 10  \w     27.00  54.00   0.50    0.22    --  111.23 -50.00  60.00   54
 11  \w     27.00  54.00   0.50    0.22    --  111.23 -50.00 -30.00   54
 12  \w     29.00  57.00   0.50    0.22    --  111.23 -50.00 -60.00   56
 13  \w     33.00  58.00   0.50    0.22    --  111.23 -50.00  90.00   50
 14  \w     46.00  71.00   0.50    0.22    --  111.23 -63.00 120.00   50
 15  \w     30.00  57.00   0.50    0.22    --  111.23 -50.00 150.00   54
 16  \w     65.00  90.00   0.50    0.22    --  111.23 -86.00 119.00   50
 17  \w     29.00 106.00   0.50    0.22    --  111.23-111.00  90.00  154
 18  \w     40.00  85.00   0.50    0.22    --   55.62-125.00   0.00   90
 19  \w     83.00 151.00   0.50    0.22    --  111.23-178.00  30.00  136
 20  \w     69.00 108.00   0.50    0.22    --  111.23-111.00  30.00   78
 21  \w     32.00  90.00   0.50    0.22    --  111.23-111.00   0.00  116
 22  \w     64.00 107.00   0.50    0.22    --  111.23-111.00-180.00   86
 23  \w     28.00  53.00   0.50    0.22    --  111.23-111.00-180.00   50
 24  \w      6.00 105.00   0.50    0.22    --   55.62 -99.00   0.00  198
 25  \w     13.00  43.00   0.50    0.06    --    0.00 -86.00 119.00   60
 26  \w    -17.00  59.00   0.50    0.22    --   55.62 -86.00 119.00  152
 27  \w    115.00 153.00   0.50    0.22    --  111.23   0.00  30.00   76
 28  \w    147.00 176.00   0.50    0.22    --  111.23   0.00  60.00   58
 29  \w    107.00 134.00   0.50    0.22    --   55.62   0.00 -30.00   54
 30  \w    111.00 136.00   0.50    0.22    --   55.62   0.00 -60.00   50
 31  \w    112.00 137.00   0.50    0.22    --   55.62   0.00 -90.00   50
 32  \w    108.00 133.00   0.50    0.22    --   55.62   0.00-150.00   50
 33  \w    112.00 174.00   0.50    0.22    --  111.23   0.00 -30.00  124
 34  \w    140.00 172.00   0.50    0.22    --  111.23  86.00-122.00   64
 35  \w    115.00 144.00   0.50    0.22    --  111.23 178.00   0.00   58
 36  \w     64.00 108.00   0.50    0.22    --  111.23 178.00   0.00   88
 37  \w     65.00 127.00   0.50    0.22    --  111.23 178.00 120.00  124
 38  \w     18.00  43.00   0.50    0.06    --    0.00  86.00-122.00   50
 39  \w    -21.00   6.00   0.50    0.06    --    0.00  86.00-122.00   54
 40  \w    -52.00 -25.00   0.50    0.22    -- -106.00  50.00-180.00   54
 41  \w    -51.00 -24.00   0.50    0.22    -- -106.00  50.00-150.00   54
 42  \w    -52.00 -23.00   0.50    0.22    -- -106.00  50.00-120.00   58
 43  \w    -11.00  23.00   0.50    0.22    --  -55.62  19.00-150.00   68
 44  \w    -17.00   8.00   0.50    0.22    --  -55.62  19.00 -30.00   50
 45  \w    -52.00 -27.00   0.50    0.22    -- -106.00  50.00  90.00   50
 46  \w    -15.00  16.00   0.50    0.22    --  -55.62  19.00 150.00   62
 47  \w    -35.00  25.00   0.50    0.22    --  -55.62  37.00  60.00  120
 48  \w    -11.00  16.00   0.50    0.22    --  -55.62  19.00   0.00   54
 49  \w   -131.00 -74.00   0.50    0.22    -- -106.00   0.00-180.00  114
 50  \w   -165.00-134.00   0.50    0.22    -- -106.00   0.00-180.00   62
 51  \w   -100.00 -61.00   0.50    0.22    -- -106.00  86.00-122.00   78
 52  \w    -69.00  -7.00   0.50    0.22    --  -55.62  86.00-122.00  124
 53  \w   -146.00-119.00   0.50    0.22    -- -106.00  86.00-122.00   54
 54  \w   -172.00 -83.00   0.50    0.22    -- -106.00-111.00 150.00  178
 55  \w    -92.00 -41.00   0.50    0.22    -- -106.00-178.00 -30.00  102
 56  \w   -126.00 -98.00   0.50    0.22    -- -106.00-178.00 -30.00   56
 57  \w   -117.00 -90.00   0.50    0.22    -- -106.00-111.00-180.00   54
 58  \w   -131.00-104.00   0.50    0.22    --  -55.62 -99.00 -90.00   54
 59  \w   -145.00 -88.00   0.50    0.22    --  -55.62 -99.00  30.00  114
 60  \w   -127.00 -97.00   0.50    0.22    --  -55.62 -86.00 119.00   60
 61  \w   -123.00 -80.00   0.50    0.22    -- -106.00 -86.00 119.00   86
 62  \w   -165.00-131.00   0.50    0.22    -- -106.00 -86.00 119.00   68
;
_diffrn_measurement_device 'four-circle diffractometer'
_diffrn_measurement_device_type 'XtaLAB Synergy, Dualflex, HyPix'
_diffrn_measurement_method '\w scans'
_diffrn_radiation_type CuK\a
_diffrn_radiation_wavelength 1.54184
_diffrn_reflns_av_R_equivalents 0.0362
_diffrn_reflns_av_unetI/netI 0.0249
_diffrn_reflns_Laue_measured_fraction_full 0.990
_diffrn_reflns_Laue_measured_fraction_max 0.990
_diffrn_reflns_limit_h_max 8
_diffrn_reflns_limit_h_min -10
_diffrn_reflns_limit_k_max 8
_diffrn_reflns_limit_k_min -8
_diffrn_reflns_limit_l_max 14
_diffrn_reflns_limit_l_min -14
_diffrn_reflns_number 4755
_diffrn_reflns_point_group_measured_fraction_full 0.990
_diffrn_reflns_point_group_measured_fraction_max 0.990
_diffrn_reflns_theta_full 67.684
_diffrn_reflns_theta_max 68.250
_diffrn_reflns_theta_min 5.702
_exptl_absorpt_coefficient_mu 1.080
_exptl_absorpt_correction_T_max 1.00000
_exptl_absorpt_correction_T_min 0.72007
_exptl_absorpt_correction_type multi-scan
_exptl_absorpt_process_details
;
CrysAlisPro 1.171.43.142a (Rigaku Oxford Diffraction, 2024)
Empirical absorption correction using spherical harmonics,
implemented in SCALE3 ABSPACK scaling algorithm.
;
_exptl_crystal_colour colourless
_exptl_crystal_colour_primary colourless
_exptl_crystal_density_diffrn 1.553
_exptl_crystal_description plate
_exptl_crystal_F_000 352
_exptl_crystal_size_max 0.32
_exptl_crystal_size_mid 0.2
_exptl_crystal_size_min 0.1
_refine_diff_density_max 0.296
_refine_diff_density_min -0.202
_refine_diff_density_rms 0.069
_refine_ls_extinction_coef .
_refine_ls_extinction_method none
_refine_ls_goodness_of_fit_ref 1.077
_refine_ls_hydrogen_treatment refall
_refine_ls_matrix_type full
_refine_ls_number_parameters 141
_refine_ls_number_reflns 1307
_refine_ls_number_restraints 0
_refine_ls_restrained_S_all 1.077
_refine_ls_R_factor_all 0.0541
_refine_ls_R_factor_gt 0.0477
_refine_ls_shift/su_max 0.000
_refine_ls_shift/su_mean 0.000
_refine_ls_structure_factor_coef Fsqd
_refine_ls_weighting_details 'w=1/[\s^2^(Fo^2^)+(0.0971P)^2^+0.1225P] where P=(Fo^2^+2Fc^2^)/3'
_refine_ls_weighting_scheme calc
_refine_ls_wR_factor_gt 0.1378
_refine_ls_wR_factor_ref 0.1472
_reflns_Friedel_coverage 0.000
_reflns_Friedel_fraction_full .
_reflns_Friedel_fraction_max .
_reflns_number_gt 1157
_reflns_number_total 1307
_reflns_threshold_expression 'I > 2\s(I)'
_journal_article_reference uoaf059
_cod_data_source_file Lab-Poly-1.cif
_cod_data_source_block poly1
_cod_depositor_comments
;Re-refinement of the structure. Hydrogen atoms were located from
 difference Fourier maps and refined, replacing the previous riding
 model (AFIX) treatment.

 Releasing structure 3000589 into public domain as published material.
;
_cod_database_code 3000589
_shelx_shelxl_version_number 2018/3
_shelx_space_group_comment
;
The symmetry employed for this shelxl refinement is uniquely defined
by the following loop, which should always be used as a source of
symmetry information in preference to the above space-group names.
They are only intended as comments.
;
_shelx_estimated_absorpt_t_max 0.900
_shelx_estimated_absorpt_t_min 0.724
_olex2_refinement_description
;
;
_olex2_submission_special_instructions 'No special instructions were received'
_oxdiff_exptl_absorpt_empirical_details
;
Empirical correction (ABSPACK) includes:
- Absorption correction using spherical harmonics
- Frame scaling
;

loop_
_space_group_symop_operation_xyz
'x, y, z'
'-x+1/2, y+1/2, -z+1/2'
'-x, -y, -z'
'x-1/2, -y-1/2, z-1/2'

loop_
_atom_site_label
_atom_site_type_symbol
_atom_site_fract_x
_atom_site_fract_y
_atom_site_fract_z
_atom_site_U_iso_or_equiv
_atom_site_adp_type
_atom_site_occupancy
_atom_site_site_symmetry_order
_atom_site_calc_flag
_atom_site_refinement_flags_posn
_atom_site_refinement_flags_adp
_atom_site_refinement_flags_occupancy
_atom_site_disorder_assembly
_atom_site_disorder_group
O10 O 0.76429(17) 0.3373(2) 0.51503(12) 0.0479(4) Uani 1 1 d . . . . .
O11 O 0.44359(17) 0.4870(2) 0.29149(10) 0.0469(4) Uani 1 1 d . . . . .
O12 O 0.69088(18) 0.5993(2) 0.32987(11) 0.0471(4) Uani 1 1 d . . . . .
O9 O 0.82518(18) 0.6298(2) 0.59510(12) 0.0531(5) Uani 1 1 d . . . . .
C7 C 0.5563(2) 0.5417(3) 0.35653(16) 0.0425(5) Uani 1 1 d . . . . .
C1 C 0.5308(2) 0.7958(3) 0.49187(16) 0.0440(5) Uani 1 1 d . . . . .
C5 C 0.7325(2) 0.5218(3) 0.53974(15) 0.0447(5) Uani 1 1 d . . . . .
C3 C 0.5444(2) 1.0946(3) 0.59916(16) 0.0453(5) Uani 1 1 d . . . . .
C4 C 0.5633(2) 0.5728(3) 0.48046(15) 0.0436(5) Uani 1 1 d . . . . .
C2 C 0.5750(3) 0.8961(3) 0.59167(17) 0.0447(5) Uani 1 1 d . . . . .
C8 C 0.6888(3) 0.6068(4) 0.21218(17) 0.0512(6) Uani 1 1 d . . . . .
C6 C 0.9140(3) 0.2584(4) 0.5698(2) 0.0535(6) Uani 1 1 d . . . . .
H2 H 0.624(3) 0.828(3) 0.656(2) 0.046(6) Uiso 1 1 d . . . . .
H3 H 0.578(3) 1.159(3) 0.671(2) 0.050(6) Uiso 1 1 d . . . . .
H8A H 0.792(3) 0.656(3) 0.2073(18) 0.043(6) Uiso 1 1 d . . . . .
H8B H 0.670(3) 0.472(4) 0.182(2) 0.050(6) Uiso 1 1 d . . . . .
H6A H 0.930(3) 0.297(4) 0.645(3) 0.069(8) Uiso 1 1 d . . . . .
H6B H 0.903(3) 0.114(4) 0.564(2) 0.055(7) Uiso 1 1 d . . . . .
H8C H 0.604(3) 0.700(4) 0.178(2) 0.053(6) Uiso 1 1 d . . . . .
H6C H 1.001(3) 0.290(4) 0.534(2) 0.059(7) Uiso 1 1 d . . . . .

loop_
_atom_site_aniso_label
_atom_site_aniso_U_11
_atom_site_aniso_U_22
_atom_site_aniso_U_33
_atom_site_aniso_U_23
_atom_site_aniso_U_13
_atom_site_aniso_U_12
O10 0.0565(9) 0.0428(8) 0.0464(8) 0.0024(6) 0.0151(6) 0.0024(6)
O11 0.0617(9) 0.0428(8) 0.0380(8) -0.0002(6) 0.0143(7) -0.0020(6)
O12 0.0584(9) 0.0486(9) 0.0383(8) 0.0002(6) 0.0193(6) -0.0021(6)
O9 0.0563(9) 0.0570(10) 0.0476(8) -0.0085(7) 0.0141(7) -0.0004(7)
C7 0.0546(11) 0.0365(10) 0.0396(10) 0.0006(8) 0.0172(9) 0.0021(8)
C1 0.0545(12) 0.0416(11) 0.0396(10) 0.0012(8) 0.0183(9) -0.0010(8)
C5 0.0571(12) 0.0453(11) 0.0360(9) 0.0004(8) 0.0193(9) -0.0013(9)
C3 0.0574(12) 0.0441(11) 0.0373(10) -0.0030(8) 0.0167(9) -0.0035(9)
C4 0.0561(12) 0.0417(11) 0.0359(10) -0.0005(8) 0.0161(8) -0.0010(9)
C2 0.0557(11) 0.0435(11) 0.0379(10) 0.0018(8) 0.0161(8) -0.0014(8)
C8 0.0664(15) 0.0532(13) 0.0388(11) 0.0009(9) 0.0221(10) -0.0010(11)
C6 0.0580(13) 0.0577(15) 0.0472(11) 0.0072(10) 0.0166(10) 0.0084(10)

loop_
_atom_type_symbol
_atom_type_description
_atom_type_scat_dispersion_real
_atom_type_scat_dispersion_imag
_atom_type_scat_source
C C 0.0181 0.0091 'International Tables Vol C Tables 4.2.6.8 and 6.1.1.4'
H H 0.0000 0.0000 'International Tables Vol C Tables 4.2.6.8 and 6.1.1.4'
O O 0.0492 0.0322 'International Tables Vol C Tables 4.2.6.8 and 6.1.1.4'

loop_
_geom_angle_atom_site_label_1
_geom_angle_atom_site_label_2
_geom_angle_atom_site_label_3
_geom_angle
_geom_angle_site_symmetry_1
_geom_angle_site_symmetry_3
C5 O10 C6 116.80(18) . .
C7 O12 C8 115.07(17) . .
O11 C7 O12 124.41(17) . .
O11 C7 C4 125.13(17) . .
O12 C7 C4 110.27(17) . .
C3 C1 C4 120.70(18) 3_676 .
C2 C1 C3 117.01(19) . 3_676
C2 C1 C4 122.28(18) . .
O10 C5 C4 108.93(17) . .
O9 C5 O10 124.0(2) . .
O9 C5 C4 126.94(19) . .
C1 C3 H3 119.7(14) 3_676 .
C2 C3 C1 122.08(19) . 3_676
C2 C3 H3 118.2(14) . .
C7 C4 C1 104.71(15) . .
C7 C4 C5 106.48(15) . .
C7 C4 C4 108.74(19) . 3_666
C1 C4 C4 114.80(19) . 3_666
C5 C4 C1 110.44(17) . .
C5 C4 C4 111.1(2) . 3_666
C1 C2 H2 120.1(14) . .
C3 C2 C1 120.9(2) . .
C3 C2 H2 119.0(14) . .
O12 C8 H8A 104.5(14) . .
O12 C8 H8B 108.3(14) . .
O12 C8 H8C 107.9(14) . .
H8A C8 H8B 112.3(19) . .
H8A C8 H8C 112(2) . .
H8B C8 H8C 112(2) . .
O10 C6 H6A 107.3(17) . .
O10 C6 H6B 105.7(14) . .
O10 C6 H6C 114.4(15) . .
H6A C6 H6B 110(2) . .
H6A C6 H6C 114(2) . .
H6B C6 H6C 105(2) . .

loop_
_geom_bond_atom_site_label_1
_geom_bond_atom_site_label_2
_geom_bond_distance
_geom_bond_site_symmetry_2
O10 C5 1.334(3) .
O10 C6 1.447(3) .
O11 C7 1.197(2) .
O12 C7 1.339(2) .
O12 C8 1.456(2) .
O9 C5 1.199(3) .
C7 C4 1.539(3) .
C1 C3 1.399(3) 3_676
C1 C4 1.554(3) .
C1 C2 1.396(3) .
C5 C4 1.548(3) .
C3 C2 1.382(3) .
C3 H3 0.98(3) .
C4 C4 1.628(4) 3_666
C2 H2 0.94(2) .
C8 H8A 0.97(2) .
C8 H8B 0.99(3) .
C8 H8C 1.00(3) .
C6 H6A 0.95(3) .
C6 H6B 0.99(3) .
C6 H6C 0.98(3) .

loop_
_geom_torsion_atom_site_label_1
_geom_torsion_atom_site_label_2
_geom_torsion_atom_site_label_3
_geom_torsion_atom_site_label_4
_geom_torsion
_geom_torsion_site_symmetry_1
_geom_torsion_site_symmetry_2
_geom_torsion_site_symmetry_3
_geom_torsion_site_symmetry_4
O10 C5 C4 C7 -57.9(2) . . . .
O10 C5 C4 C1 -171.01(14) . . . .
O10 C5 C4 C4 60.4(2) . . . 3_666
O11 C7 C4 C1 -95.7(2) . . . .
O11 C7 C4 C5 147.3(2) . . . .
O11 C7 C4 C4 27.5(3) . . . 3_666
O12 C7 C4 C1 79.48(19) . . . .
O12 C7 C4 C5 -37.5(2) . . . .
O12 C7 C4 C4 -157.36(19) . . . 3_666
O9 C5 C4 C7 118.9(2) . . . .
O9 C5 C4 C1 5.7(3) . . . .
O9 C5 C4 C4 -122.9(2) . . . 3_666
C1 C3 C2 C1 -0.3(3) 3_676 . . .
C3 C1 C4 C7 20.7(2) 3_676 . . .
C3 C1 C4 C5 134.96(19) 3_676 . . .
C3 C1 C4 C4 -98.5(2) 3_676 . . 3_666
C3 C1 C2 C3 0.3(3) 3_676 . . .
C4 C1 C2 C3 179.98(18) . . . .
C2 C1 C4 C7 -158.96(18) . . . .
C2 C1 C4 C5 -44.7(2) . . . .
C2 C1 C4 C4 81.9(3) . . . 3_666
C8 O12 C7 O11 4.8(3) . . . .
C8 O12 C7 C4 -170.43(17) . . . .
C6 O10 C5 O9 7.6(3) . . . .
C6 O10 C5 C4 -175.53(16) . . . .

loop_
_cod_related_entry_id
_cod_related_entry_database
_cod_related_entry_code
_cod_related_entry_description
1 XRDa 00330 DOI:10.51093/xrd-00330
